data_7038384
loop_
_publ_author_name
'Simler, Thomas'
'Braunstein, Pierre'
'Danopoulos, Andreas A.'

_publ_section_title
;
 Coinage metal complexes with bridging hybrid phosphine-NHC ligands:
 synthesis of di- and tetra-nuclear complexes.
;
_journal_issue 12
_journal_name_full 'Dalton transactions (Cambridge, England : 2003)'
_journal_page_first 5122
_journal_page_last 5139
_journal_paper_doi 10.1039/c6dt00275g
_journal_volume 45
_journal_year 2016
_chemical_formula_moiety 'C26 H43 B N2 P, Br'
_chemical_formula_sum 'C26 H43 B Br N2 P'
_chemical_formula_weight 505.31
_chemical_name_systematic
;
 ?
;
_space_group_crystal_system monoclinic
_space_group_IT_number 14
_space_group_name_Hall '-P 2ybc'
_space_group_name_H-M_alt 'P 1 21/c 1'
_symmetry_space_group_name_Hall '-P 2ybc'
_symmetry_space_group_name_H-M 'P 1 21/c 1'
_atom_sites_solution_hydrogens geom
_audit_creation_method SHELXL-2013
_audit_update_record
;
2016-01-06 deposited with the CCDC.
2016-02-11 downloaded from the CCDC.
;
_cell_angle_alpha 90
_cell_angle_beta 102.7510(10)
_cell_angle_gamma 90
_cell_formula_units_Z 4
_cell_length_a 15.2182(5)
_cell_length_b 17.0941(6)
_cell_length_c 11.0454(4)
_cell_measurement_reflns_used 4833
_cell_measurement_temperature 173(2)
_cell_measurement_theta_max 25.05
_cell_measurement_theta_min 2.75
_cell_volume 2802.50(17)
_computing_cell_refinement 'Bruker SAINT'
_computing_data_collection 'Bruker APEX2'
_computing_data_reduction 'Bruker SAINT'
_computing_molecular_graphics 'Bruker SHELXTL'
_computing_publication_material 'Bruker SHELXTL'
_computing_structure_refinement 'SHELXL-2013 (Sheldrick 2013)'
_computing_structure_solution 'SHELXS-97 (Sheldrick 2008)'
_diffrn_ambient_temperature 173(2)
_diffrn_measured_fraction_theta_full 1.000
_diffrn_measured_fraction_theta_max 0.999
_diffrn_measurement_device_type 'Bruker APEX-II CCD'
_diffrn_measurement_method '\f and \w scans'
_diffrn_radiation_monochromator triumph
_diffrn_radiation_type MoK\a
_diffrn_radiation_wavelength 0.71073
_diffrn_reflns_av_R_equivalents 0.0361
_diffrn_reflns_av_unetI/netI 0.0420
_diffrn_reflns_Laue_measured_fraction_full 1.000
_diffrn_reflns_Laue_measured_fraction_max 0.999
_diffrn_reflns_limit_h_max 20
_diffrn_reflns_limit_h_min -18
_diffrn_reflns_limit_k_max 22
_diffrn_reflns_limit_k_min -22
_diffrn_reflns_limit_l_max 14
_diffrn_reflns_limit_l_min -14
_diffrn_reflns_number 20895
_diffrn_reflns_point_group_measured_fraction_full 1.000
_diffrn_reflns_point_group_measured_fraction_max 0.999
_diffrn_reflns_theta_full 25.242
_diffrn_reflns_theta_max 28.010
_diffrn_reflns_theta_min 1.817
_diffrn_source 'sealed tube'
_exptl_absorpt_coefficient_mu 1.539
_exptl_absorpt_correction_T_max 0.7456
_exptl_absorpt_correction_T_min 0.6534
_exptl_absorpt_correction_type multi-scan
_exptl_absorpt_process_details sadabs
_exptl_crystal_colour colourless
_exptl_crystal_density_diffrn 1.198
_exptl_crystal_description prism
_exptl_crystal_F_000 1072
_exptl_crystal_size_max 0.200
_exptl_crystal_size_mid 0.150
_exptl_crystal_size_min 0.100
_refine_diff_density_max 0.982
_refine_diff_density_min -0.597
_refine_diff_density_rms 0.066
_refine_ls_extinction_method none
_refine_ls_goodness_of_fit_ref 1.021
_refine_ls_hydrogen_treatment constr
_refine_ls_matrix_type full
_refine_ls_number_parameters 286
_refine_ls_number_reflns 6772
_refine_ls_number_restraints 0
_refine_ls_restrained_S_all 1.021
_refine_ls_R_factor_all 0.0724
_refine_ls_R_factor_gt 0.0428
_refine_ls_shift/su_max 0.001
_refine_ls_shift/su_mean 0.000
_refine_ls_structure_factor_coef Fsqd
_refine_ls_weighting_details 'w=1/[\s^2^(Fo^2^)+(0.0566P)^2^+1.1185P] where P=(Fo^2^+2Fc^2^)/3'
_refine_ls_weighting_scheme calc
_refine_ls_wR_factor_gt 0.1012
_refine_ls_wR_factor_ref 0.1129
_reflns_Friedel_coverage 0.000
_reflns_number_gt 4795
_reflns_number_total 6772
_reflns_threshold_expression 'I > 2\s(I)'
_cod_data_source_file c6dt00275g2.cif
_cod_data_source_block pbts140219
_cod_depositor_comments 'Adding full bibliography for 7038380--7038388.cif.'
_cod_database_code 7038384
_shelx_space_group_comment
;
The symmetry employed for this shelxl refinement is uniquely defined
by the following loop, which should always be used as a source of
symmetry information in preference to the above space-group names.
They are only intended as comments.
;
_shelx_estimated_absorpt_t_min 0.748
_shelx_estimated_absorpt_t_max 0.861
_shelxl_version_number 2013-4

loop_
_space_group_symop_operation_xyz
'x, y, z'
'-x, y+1/2, -z+1/2'
'-x, -y, -z'
'x, -y-1/2, z-1/2'

loop_
_atom_site_label
_atom_site_type_symbol
_atom_site_fract_x
_atom_site_fract_y
_atom_site_fract_z
_atom_site_U_iso_or_equiv
_atom_site_adp_type
_atom_site_occupancy
_atom_site_site_symmetry_order
_atom_site_calc_flag
_atom_site_refinement_flags_posn
_atom_site_refinement_flags_adp
_atom_site_refinement_flags_occupancy
_atom_site_disorder_assembly
_atom_site_disorder_group
C1 C 0.57629(16) 0.21664(14) 0.6985(2) 0.0305(5) Uani 1 1 d . . . . .
H1 H 0.5872 0.2683 0.7299 0.037 Uiso 1 1 calc R U . . .
C2 C 0.52464(17) 0.09592(14) 0.6678(2) 0.0336(6) Uani 1 1 d . . . . .
H2 H 0.4930 0.0488 0.6746 0.040 Uiso 1 1 calc R U . . .
C3 C 0.58046(18) 0.10933(15) 0.5913(3) 0.0352(6) Uani 1 1 d . . . . .
H3 H 0.5954 0.0733 0.5335 0.042 Uiso 1 1 calc R U . . .
C4 C 0.67309(18) 0.22501(17) 0.5454(3) 0.0410(6) Uani 1 1 d . . . . .
H4A H 0.6763 0.2810 0.5690 0.049 Uiso 1 1 calc R U . A 1
H4B H 0.6470 0.2219 0.4551 0.049 Uiso 1 1 calc R U . A 1
C5 C 0.7661(5) 0.1927(4) 0.5704(6) 0.0459(13) Uani 0.6 1 d . . P B 1
H5A H 0.7980 0.2132 0.5081 0.055 Uiso 0.6 1 calc R U P B 1
H5B H 0.7632 0.1350 0.5624 0.055 Uiso 0.6 1 calc R U P B 1
C6 C 0.8197(4) 0.2152(5) 0.7037(7) 0.0933(19) Uani 0.6 1 d . . P B 1
H6A H 0.8263 0.2728 0.7096 0.112 Uiso 0.6 1 calc R U P B 1
H6B H 0.7854 0.1982 0.7655 0.112 Uiso 0.6 1 calc R U P B 1
C7 C 0.9148(5) 0.1767(5) 0.7346(8) 0.0933(19) Uani 0.6 1 d . . P B 1
H7A H 0.9089 0.1209 0.7516 0.140 Uiso 0.6 1 calc R U P B 1
H7B H 0.9520 0.2021 0.8079 0.140 Uiso 0.6 1 calc R U P B 1
H7C H 0.9434 0.1830 0.6639 0.140 Uiso 0.6 1 calc R U P B 1
C5B C 0.7723(8) 0.2159(6) 0.6203(10) 0.0459(13) Uani 0.4 1 d . . P B 2
H5C H 0.8108 0.2518 0.5844 0.055 Uiso 0.4 1 calc R U P B 2
H5D H 0.7752 0.2329 0.7068 0.055 Uiso 0.4 1 calc R U P B 2
C6B C 0.8073(7) 0.1431(7) 0.6231(12) 0.0933(19) Uani 0.4 1 d . . P B 2
H6C H 0.7995 0.1242 0.5367 0.112 Uiso 0.4 1 calc R U P B 2
H6D H 0.7721 0.1080 0.6658 0.112 Uiso 0.4 1 calc R U P B 2
C7B C 0.9056(7) 0.1362(8) 0.6865(13) 0.0933(19) Uani 0.4 1 d . . P B 2
H7D H 0.9417 0.1687 0.6429 0.140 Uiso 0.4 1 calc R U P B 2
H7E H 0.9246 0.0815 0.6851 0.140 Uiso 0.4 1 calc R U P B 2
H7F H 0.9142 0.1539 0.7727 0.140 Uiso 0.4 1 calc R U P B 2
C8 C 0.47123(15) 0.17651(14) 0.8287(2) 0.0277(5) Uani 1 1 d . . . . .
C9 C 0.45028(16) 0.25254(15) 0.8579(2) 0.0316(5) Uani 1 1 d . . . . .
H9 H 0.4669 0.2961 0.8145 0.038 Uiso 1 1 calc R U . . .
C10 C 0.40450(16) 0.26268(15) 0.9522(3) 0.0352(6) Uani 1 1 d . . . . .
H10 H 0.3895 0.3140 0.9739 0.042 Uiso 1 1 calc R U . . .
C11 C 0.38027(16) 0.19874(15) 1.0157(2) 0.0328(6) Uani 1 1 d . . . . .
H11 H 0.3509 0.2070 1.0821 0.039 Uiso 1 1 calc R U . . .
C12 C 0.39853(15) 0.12302(14) 0.9828(2) 0.0296(5) Uani 1 1 d . . . . .
C13 C 0.44493(15) 0.11249(15) 0.8892(2) 0.0294(5) Uani 1 1 d . . . . .
H13 H 0.4588 0.0611 0.8664 0.035 Uiso 1 1 calc R U . . .
C14 C 0.37018(16) 0.05222(16) 1.0456(2) 0.0344(6) Uani 1 1 d . . . . .
H14A H 0.3882 0.0607 1.1364 0.041 Uiso 1 1 calc R U . . .
H14B H 0.4050 0.0069 1.0260 0.041 Uiso 1 1 calc R U . . .
C15 C 0.21906(17) 0.02644(15) 0.8378(2) 0.0346(6) Uani 1 1 d . . . . .
H15 H 0.2732 0.0063 0.8102 0.042 Uiso 1 1 calc R U . . .
C16 C 0.1997(2) 0.10638(17) 0.7757(3) 0.0430(7) Uani 1 1 d . . . . .
H16A H 0.1435 0.1280 0.7932 0.052 Uiso 1 1 calc R U . . .
H16B H 0.2495 0.1429 0.8101 0.052 Uiso 1 1 calc R U . . .
C17 C 0.1901(3) 0.0989(2) 0.6358(3) 0.0632(10) Uani 1 1 d . . . . .
H17A H 0.2481 0.0815 0.6182 0.076 Uiso 1 1 calc R U . . .
H17B H 0.1751 0.1506 0.5963 0.076 Uiso 1 1 calc R U . . .
C18 C 0.1155(3) 0.0396(3) 0.5802(3) 0.0743(11) Uani 1 1 d . . . . .
H18A H 0.0564 0.0599 0.5895 0.089 Uiso 1 1 calc R U . . .
H18B H 0.1131 0.0331 0.4904 0.089 Uiso 1 1 calc R U . . .
C19 C 0.1331(3) -0.0389(2) 0.6442(3) 0.0640(10) Uani 1 1 d . . . . .
H19A H 0.1888 -0.0617 0.6269 0.077 Uiso 1 1 calc R U . . .
H19B H 0.0826 -0.0748 0.6102 0.077 Uiso 1 1 calc R U . . .
C20 C 0.1430(2) -0.03170(18) 0.7844(3) 0.0484(7) Uani 1 1 d . . . . .
H20A H 0.1572 -0.0836 0.8238 0.058 Uiso 1 1 calc R U . . .
H20B H 0.0857 -0.0132 0.8027 0.058 Uiso 1 1 calc R U . . .
C21 C 0.19059(17) 0.10218(15) 1.0718(3) 0.0346(6) Uani 1 1 d . . . . .
H21 H 0.2029 0.1533 1.0345 0.042 Uiso 1 1 calc R U . . .
C22 C 0.08784(18) 0.08800(18) 1.0396(3) 0.0463(7) Uani 1 1 d . . . . .
H22A H 0.0657 0.0877 0.9483 0.056 Uiso 1 1 calc R U . . .
H22B H 0.0745 0.0363 1.0718 0.056 Uiso 1 1 calc R U . . .
C23 C 0.0394(2) 0.1520(2) 1.0963(4) 0.0649(10) Uani 1 1 d . . . . .
H23A H 0.0492 0.2031 1.0591 0.078 Uiso 1 1 calc R U . . .
H23B H -0.0261 0.1414 1.0766 0.078 Uiso 1 1 calc R U . . .
C24 C 0.0730(3) 0.1564(3) 1.2355(4) 0.0781(12) Uani 1 1 d . . . . .
H24A H 0.0588 0.1069 1.2737 0.094 Uiso 1 1 calc R U . . .
H24B H 0.0419 0.1996 1.2689 0.094 Uiso 1 1 calc R U . . .
C25 C 0.1742(3) 0.1703(2) 1.2689(4) 0.0695(11) Uani 1 1 d . . . . .
H25A H 0.1954 0.1700 1.3603 0.083 Uiso 1 1 calc R U . . .
H25B H 0.1876 0.2224 1.2382 0.083 Uiso 1 1 calc R U . . .
C26 C 0.2241(2) 0.1078(2) 1.2127(3) 0.0480(7) Uani 1 1 d . . . . .
H26A H 0.2158 0.0565 1.2505 0.058 Uiso 1 1 calc R U . . .
H26B H 0.2893 0.1199 1.2324 0.058 Uiso 1 1 calc R U . . .
N1 N 0.52203(13) 0.16399(11) 0.73503(18) 0.0277(4) Uani 1 1 d . . . . .
N2 N 0.61199(14) 0.18470(12) 0.6120(2) 0.0317(5) Uani 1 1 d . . . . .
B1 B 0.2415(3) -0.0756(2) 1.0791(4) 0.0518(9) Uani 1 1 d . . . . .
H1A H 0.2693 -0.0740 1.1680 0.078 Uiso 1 1 calc R U . . .
H1B H 0.2726 -0.1143 1.0383 0.078 Uiso 1 1 calc R U . . .
H1C H 0.1778 -0.0900 1.0675 0.078 Uiso 1 1 calc R U . . .
P1 P 0.25061(4) 0.02532(4) 1.00775(6) 0.03085(15) Uani 1 1 d . . . . .
Br1 Br 0.59255(2) 0.41701(2) 0.76971(3) 0.03798(10) Uani 1 1 d . . . . .

loop_
_atom_site_aniso_label
_atom_site_aniso_U_11
_atom_site_aniso_U_22
_atom_site_aniso_U_33
_atom_site_aniso_U_23
_atom_site_aniso_U_13
_atom_site_aniso_U_12
C1 0.0293(12) 0.0274(12) 0.0327(14) 0.0037(10) 0.0026(10) -0.0022(10)
C2 0.0363(13) 0.0270(13) 0.0352(14) -0.0006(10) 0.0030(11) -0.0013(10)
C3 0.0403(14) 0.0290(12) 0.0350(14) -0.0007(11) 0.0057(12) 0.0012(11)
C4 0.0408(15) 0.0464(16) 0.0363(15) 0.0085(13) 0.0098(12) -0.0060(12)
C5 0.045(2) 0.046(4) 0.051(4) -0.001(2) 0.019(3) -0.004(3)
C6 0.054(2) 0.107(4) 0.101(4) 0.047(3) -0.020(2) -0.037(3)
C7 0.054(2) 0.107(4) 0.101(4) 0.047(3) -0.020(2) -0.037(3)
C5B 0.045(2) 0.046(4) 0.051(4) -0.001(2) 0.019(3) -0.004(3)
C6B 0.054(2) 0.107(4) 0.101(4) 0.047(3) -0.020(2) -0.037(3)
C7B 0.054(2) 0.107(4) 0.101(4) 0.047(3) -0.020(2) -0.037(3)
C8 0.0238(11) 0.0279(12) 0.0283(12) 0.0012(10) -0.0010(9) -0.0010(9)
C9 0.0276(12) 0.0276(12) 0.0371(14) 0.0015(11) 0.0016(11) -0.0023(10)
C10 0.0285(12) 0.0315(13) 0.0433(16) -0.0069(11) 0.0028(11) -0.0048(10)
C11 0.0264(12) 0.0411(14) 0.0295(13) -0.0064(11) 0.0033(10) -0.0071(10)
C12 0.0197(11) 0.0339(13) 0.0302(13) 0.0042(11) -0.0049(9) -0.0041(9)
C13 0.0243(11) 0.0280(12) 0.0321(13) 0.0033(10) -0.0016(10) 0.0010(9)
C14 0.0262(12) 0.0402(14) 0.0338(14) 0.0092(12) -0.0001(10) 0.0002(10)
C15 0.0347(13) 0.0358(13) 0.0303(14) 0.0034(11) 0.0005(11) -0.0020(11)
C16 0.0420(15) 0.0449(15) 0.0354(15) 0.0107(13) -0.0057(12) -0.0047(12)
C17 0.074(2) 0.072(2) 0.0350(17) 0.0138(16) -0.0081(16) -0.0096(19)
C18 0.079(3) 0.094(3) 0.0363(18) -0.0005(19) -0.0163(18) -0.013(2)
C19 0.069(2) 0.069(2) 0.0449(19) -0.0174(18) -0.0063(17) -0.0174(19)
C20 0.0504(18) 0.0462(17) 0.0445(17) -0.0051(14) 0.0014(14) -0.0141(14)
C21 0.0320(13) 0.0334(13) 0.0381(15) -0.0007(11) 0.0070(11) -0.0083(10)
C22 0.0322(14) 0.0563(19) 0.0503(18) -0.0047(15) 0.0092(13) -0.0087(13)
C23 0.0421(18) 0.080(3) 0.076(3) -0.006(2) 0.0216(17) 0.0014(17)
C24 0.067(2) 0.100(3) 0.076(3) -0.020(2) 0.034(2) 0.004(2)
C25 0.072(2) 0.085(3) 0.057(2) -0.028(2) 0.0244(19) -0.018(2)
C26 0.0433(16) 0.0606(18) 0.0396(17) -0.0067(14) 0.0078(13) -0.0161(14)
N1 0.0278(10) 0.0250(10) 0.0285(11) 0.0017(8) 0.0021(8) -0.0013(8)
N2 0.0318(11) 0.0307(11) 0.0317(11) 0.0031(9) 0.0049(9) -0.0005(9)
B1 0.060(2) 0.0395(19) 0.053(2) 0.0113(16) 0.0073(18) -0.0112(16)
P1 0.0301(3) 0.0295(3) 0.0303(3) 0.0046(3) 0.0011(3) -0.0048(3)
Br1 0.04732(17) 0.02403(13) 0.04246(17) 0.00185(11) 0.00960(12) 0.00046(11)

loop_
_atom_type_symbol
_atom_type_description
_atom_type_scat_dispersion_real
_atom_type_scat_dispersion_imag
_atom_type_scat_source
C C 0.0033 0.0016 'International Tables Vol C Tables 4.2.6.8 and 6.1.1.4'
H H 0.0000 0.0000 'International Tables Vol C Tables 4.2.6.8 and 6.1.1.4'
N N 0.0061 0.0033 'International Tables Vol C Tables 4.2.6.8 and 6.1.1.4'
B B 0.0013 0.0007 'International Tables Vol C Tables 4.2.6.8 and 6.1.1.4'
P P 0.1023 0.0942 'International Tables Vol C Tables 4.2.6.8 and 6.1.1.4'
Br Br -0.2901 2.4595 'International Tables Vol C Tables 4.2.6.8 and 6.1.1.4'

loop_
_geom_angle_atom_site_label_1
_geom_angle_atom_site_label_2
_geom_angle_atom_site_label_3
_geom_angle
N2 C1 N1 108.6(2)
N2 C1 H1 125.7
N1 C1 H1 125.7
C3 C2 N1 106.9(2)
C3 C2 H2 126.6
N1 C2 H2 126.6
C2 C3 N2 107.5(2)
C2 C3 H3 126.2
N2 C3 H3 126.2
N2 C4 C5 114.3(3)
N2 C4 C5B 109.3(4)
N2 C4 H4A 108.7
C5 C4 H4A 108.7
N2 C4 H4B 108.7
C5 C4 H4B 108.7
H4A C4 H4B 107.6
C4 C5 C6 111.1(5)
C4 C5 H5A 109.4
C6 C5 H5A 109.4
C4 C5 H5B 109.4
C6 C5 H5B 109.4
H5A C5 H5B 108.0
C7 C6 C5 111.6(7)
C7 C6 H6A 109.3
C5 C6 H6A 109.3
C7 C6 H6B 109.3
C5 C6 H6B 109.3
H6A C6 H6B 108.0
C6 C7 H7A 109.5
C6 C7 H7B 109.5
H7A C7 H7B 109.5
C6 C7 H7C 109.5
H7A C7 H7C 109.5
H7B C7 H7C 109.5
C6B C5B C4 115.7(8)
C6B C5B H5C 108.4
C4 C5B H5C 108.4
C6B C5B H5D 108.4
C4 C5B H5D 108.4
H5C C5B H5D 107.4
C5B C6B C7B 115.3(11)
C5B C6B H6C 108.4
C7B C6B H6C 108.4
C5B C6B H6D 108.4
C7B C6B H6D 108.4
H6C C6B H6D 107.5
C6B C7B H7D 109.5
C6B C7B H7E 109.5
H7D C7B H7E 109.5
C6B C7B H7F 109.5
H7D C7B H7F 109.5
H7E C7B H7F 109.5
C13 C8 C9 121.3(2)
C13 C8 N1 119.2(2)
C9 C8 N1 119.5(2)
C10 C9 C8 118.0(2)
C10 C9 H9 121.0
C8 C9 H9 121.0
C9 C10 C11 120.9(2)
C9 C10 H10 119.6
C11 C10 H10 119.6
C12 C11 C10 120.7(2)
C12 C11 H11 119.7
C10 C11 H11 119.7
C13 C12 C11 118.7(2)
C13 C12 C14 119.0(2)
C11 C12 C14 122.3(2)
C12 C13 C8 120.4(2)
C12 C13 H13 119.8
C8 C13 H13 119.8
C12 C14 P1 117.87(17)
C12 C14 H14A 107.8
P1 C14 H14A 107.8
C12 C14 H14B 107.8
P1 C14 H14B 107.8
H14A C14 H14B 107.2
C16 C15 C20 110.6(2)
C16 C15 P1 116.75(19)
C20 C15 P1 112.96(19)
C16 C15 H15 105.1
C20 C15 H15 105.1
P1 C15 H15 105.1
C17 C16 C15 110.2(3)
C17 C16 H16A 109.6
C15 C16 H16A 109.6
C17 C16 H16B 109.6
C15 C16 H16B 109.6
H16A C16 H16B 108.1
C16 C17 C18 110.8(3)
C16 C17 H17A 109.5
C18 C17 H17A 109.5
C16 C17 H17B 109.5
C18 C17 H17B 109.5
H17A C17 H17B 108.1
C19 C18 C17 111.0(3)
C19 C18 H18A 109.4
C17 C18 H18A 109.4
C19 C18 H18B 109.4
C17 C18 H18B 109.4
H18A C18 H18B 108.0
C18 C19 C20 111.8(3)
C18 C19 H19A 109.3
C20 C19 H19A 109.3
C18 C19 H19B 109.3
C20 C19 H19B 109.3
H19A C19 H19B 107.9
C19 C20 C15 109.7(3)
C19 C20 H20A 109.7
C15 C20 H20A 109.7
C19 C20 H20B 109.7
C15 C20 H20B 109.7
H20A C20 H20B 108.2
C26 C21 C22 109.7(2)
C26 C21 P1 110.8(2)
C22 C21 P1 111.39(18)
C26 C21 H21 108.3
C22 C21 H21 108.3
P1 C21 H21 108.3
C23 C22 C21 110.4(2)
C23 C22 H22A 109.6
C21 C22 H22A 109.6
C23 C22 H22B 109.6
C21 C22 H22B 109.6
H22A C22 H22B 108.1
C24 C23 C22 111.6(3)
C24 C23 H23A 109.3
C22 C23 H23A 109.3
C24 C23 H23B 109.3
C22 C23 H23B 109.3
H23A C23 H23B 108.0
C23 C24 C25 110.5(3)
C23 C24 H24A 109.5
C25 C24 H24A 109.5
C23 C24 H24B 109.5
C25 C24 H24B 109.5
H24A C24 H24B 108.1
C24 C25 C26 111.2(3)
C24 C25 H25A 109.4
C26 C25 H25A 109.4
C24 C25 H25B 109.4
C26 C25 H25B 109.4
H25A C25 H25B 108.0
C25 C26 C21 112.0(3)
C25 C26 H26A 109.2
C21 C26 H26A 109.2
C25 C26 H26B 109.2
C21 C26 H26B 109.2
H26A C26 H26B 107.9
C1 N1 C2 108.1(2)
C1 N1 C8 125.5(2)
C2 N1 C8 126.5(2)
C1 N2 C3 108.9(2)
C1 N2 C4 125.0(2)
C3 N2 C4 126.1(2)
P1 B1 H1A 109.5
P1 B1 H1B 109.5
H1A B1 H1B 109.5
P1 B1 H1C 109.5
H1A B1 H1C 109.5
H1B B1 H1C 109.5
C21 P1 C15 110.39(12)
C21 P1 C14 106.66(12)
C15 P1 C14 104.70(12)
C21 P1 B1 113.58(16)
C15 P1 B1 113.89(15)
C14 P1 B1 106.90(15)

loop_
_geom_bond_atom_site_label_1
_geom_bond_atom_site_label_2
_geom_bond_distance
C1 N2 1.318(3)
C1 N1 1.342(3)
C1 H1 0.9500
C2 C3 1.344(4)
C2 N1 1.385(3)
C2 H2 0.9500
C3 N2 1.376(3)
C3 H3 0.9500
C4 N2 1.477(3)
C4 C5 1.487(7)
C4 C5B 1.561(12)
C4 H4A 0.9900
C4 H4B 0.9900
C5 C6 1.566(9)
C5 H5A 0.9900
C5 H5B 0.9900
C6 C7 1.557(11)
C6 H6A 0.9900
C6 H6B 0.9900
C7 H7A 0.9800
C7 H7B 0.9800
C7 H7C 0.9800
C5B C6B 1.352(16)
C5B H5C 0.9900
C5B H5D 0.9900
C6B C7B 1.510(13)
C6B H6C 0.9900
C6B H6D 0.9900
C7B H7D 0.9800
C7B H7E 0.9800
C7B H7F 0.9800
C8 C13 1.387(3)
C8 C9 1.393(3)
C8 N1 1.438(3)
C9 C10 1.386(4)
C9 H9 0.9500
C10 C11 1.391(4)
C10 H10 0.9500
C11 C12 1.389(4)
C11 H11 0.9500
C12 C13 1.386(4)
C12 C14 1.505(4)
C13 H13 0.9500
C14 P1 1.833(2)
C14 H14A 0.9900
C14 H14B 0.9900
C15 C16 1.528(4)
C15 C20 1.540(4)
C15 P1 1.833(3)
C15 H15 1.0000
C16 C17 1.525(4)
C16 H16A 0.9900
C16 H16B 0.9900
C17 C18 1.545(5)
C17 H17A 0.9900
C17 H17B 0.9900
C18 C19 1.512(5)
C18 H18A 0.9900
C18 H18B 0.9900
C19 C20 1.527(4)
C19 H19A 0.9900
C19 H19B 0.9900
C20 H20A 0.9900
C20 H20B 0.9900
C21 C26 1.530(4)
C21 C22 1.544(4)
C21 P1 1.829(3)
C21 H21 1.0000
C22 C23 1.529(5)
C22 H22A 0.9900
C22 H22B 0.9900
C23 C24 1.511(5)
C23 H23A 0.9900
C23 H23B 0.9900
C24 C25 1.521(5)
C24 H24A 0.9900
C24 H24B 0.9900
C25 C26 1.521(5)
C25 H25A 0.9900
C25 H25B 0.9900
C26 H26A 0.9900
C26 H26B 0.9900
B1 P1 1.914(3)
B1 H1A 0.9800
B1 H1B 0.9800
B1 H1C 0.9800

loop_
_geom_torsion_atom_site_label_1
_geom_torsion_atom_site_label_2
_geom_torsion_atom_site_label_3
_geom_torsion_atom_site_label_4
_geom_torsion
N1 C2 C3 N2 0.3(3)
N2 C4 C5 C6 -73.1(5)
C5B C4 C5 C6 10.7(11)
C4 C5 C6 C7 175.9(5)
N2 C4 C5B C6B 69.6(10)
C5 C4 C5B C6B -36.7(11)
C4 C5B C6B C7B 175.1(9)
C13 C8 C9 C10 1.9(3)
N1 C8 C9 C10 -177.4(2)
C8 C9 C10 C11 0.0(4)
C9 C10 C11 C12 -2.4(4)
C10 C11 C12 C13 2.8(3)
C10 C11 C12 C14 -177.5(2)
C11 C12 C13 C8 -1.0(3)
C14 C12 C13 C8 179.4(2)
C9 C8 C13 C12 -1.4(3)
N1 C8 C13 C12 177.8(2)
C13 C12 C14 P1 -106.1(2)
C11 C12 C14 P1 74.3(3)
C20 C15 C16 C17 -58.5(3)
P1 C15 C16 C17 170.5(2)
C15 C16 C17 C18 56.8(4)
C16 C17 C18 C19 -55.5(5)
C17 C18 C19 C20 55.7(4)
C18 C19 C20 C15 -56.8(4)
C16 C15 C20 C19 57.9(3)
P1 C15 C20 C19 -169.2(2)
C26 C21 C22 C23 55.8(3)
P1 C21 C22 C23 178.8(2)
C21 C22 C23 C24 -57.6(4)
C22 C23 C24 C25 57.2(5)
C23 C24 C25 C26 -55.9(5)
C24 C25 C26 C21 56.0(4)
C22 C21 C26 C25 -55.6(3)
P1 C21 C26 C25 -179.0(2)
N2 C1 N1 C2 0.2(3)
N2 C1 N1 C8 179.6(2)
C3 C2 N1 C1 -0.3(3)
C3 C2 N1 C8 -179.7(2)
C13 C8 N1 C1 -156.7(2)
C9 C8 N1 C1 22.5(3)
C13 C8 N1 C2 22.5(3)
C9 C8 N1 C2 -158.3(2)
N1 C1 N2 C3 0.0(3)
N1 C1 N2 C4 177.8(2)
C2 C3 N2 C1 -0.2(3)
C2 C3 N2 C4 -178.0(2)
C5 C4 N2 C1 114.6(4)
C5B C4 N2 C1 87.9(5)
C5 C4 N2 C3 -67.9(4)
C5B C4 N2 C3 -94.5(5)
C26 C21 P1 C15 -173.71(18)
C22 C21 P1 C15 63.9(2)
C26 C21 P1 C14 -60.5(2)
C22 C21 P1 C14 177.0(2)
C26 C21 P1 B1 57.0(2)
C22 C21 P1 B1 -65.5(2)
C16 C15 P1 C21 34.6(2)
C20 C15 P1 C21 -95.2(2)
C16 C15 P1 C14 -79.8(2)
C20 C15 P1 C14 150.3(2)
C16 C15 P1 B1 163.8(2)
C20 C15 P1 B1 33.9(3)
C12 C14 P1 C21 -68.2(2)
C12 C14 P1 C15 48.9(2)
C12 C14 P1 B1 170.0(2)
